data_7125613
loop_
_publ_author_name
'Zhu, Min'
'Hao, Zhao-Min'
'Song, Xue-Zhi'
'Meng, Xing'
'Zhao, Shu-Na'
'Song, Shu-Yan'
'Zhang, Hong-Jie'

_publ_section_title
;
 A new type of double-chain based 3D lanthanide(III) metal-organic
 framework demonstrating proton conduction and tunable emission.
;
_journal_issue 15
_journal_name_full 'Chemical communications (Cambridge, England)'
_journal_page_first 1912
_journal_page_last 1914
_journal_paper_doi 10.1039/c3cc48764d
_journal_volume 50
_journal_year 2014
_chemical_formula_sum 'C28 H25 Eu N2 O17'
_chemical_formula_weight 813.47
_space_group_IT_number 14
_space_group_name_Hall '-P 2yn'
_space_group_name_H-M_alt 'P 1 21/n 1'
_symmetry_cell_setting monoclinic
_symmetry_space_group_name_H-M 'P 1 21/n 1'
_atom_sites_solution_hydrogens geom
_atom_sites_solution_primary direct
_atom_sites_solution_secondary difmap
_audit_creation_method SHELXL-97
_cell_angle_alpha 90.00
_cell_angle_beta 104.005(5)
_cell_angle_gamma 90.00
_cell_formula_units_Z 4
_cell_length_a 15.535(4)
_cell_length_b 12.555(3)
_cell_length_c 15.636(4)
_cell_measurement_reflns_used 5118
_cell_measurement_temperature 296(2)
_cell_measurement_theta_max 26.15
_cell_measurement_theta_min 2.11
_cell_volume 2959.0(13)
_computing_cell_refinement 'Bruker SAINT'
_computing_data_collection 'Bruker APEX2'
_computing_data_reduction 'Bruker SAINT'
_computing_molecular_graphics 'Bruker SHELXTL'
_computing_publication_material 'Bruker SHELXTL'
_computing_structure_refinement 'SHELXL-97 (Sheldrick, 1997)'
_computing_structure_solution 'SHELXS-97 (Sheldrick, 1990)'
_diffrn_ambient_temperature 296(2)
_diffrn_measured_fraction_theta_full 0.997
_diffrn_measured_fraction_theta_max 0.997
_diffrn_measurement_device_type 'Bruker APEX-II CCD'
_diffrn_measurement_method '\f and \w scans'
_diffrn_radiation_monochromator graphite
_diffrn_radiation_source 'fine-focus sealed tube'
_diffrn_radiation_type MoK\a
_diffrn_radiation_wavelength 0.71073
_diffrn_reflns_av_R_equivalents 0.0275
_diffrn_reflns_av_sigmaI/netI 0.0294
_diffrn_reflns_limit_h_max 19
_diffrn_reflns_limit_h_min -10
_diffrn_reflns_limit_k_max 15
_diffrn_reflns_limit_k_min -15
_diffrn_reflns_limit_l_max 19
_diffrn_reflns_limit_l_min -19
_diffrn_reflns_number 18291
_diffrn_reflns_theta_full 26.17
_diffrn_reflns_theta_max 26.17
_diffrn_reflns_theta_min 2.11
_diffrn_standards_number 0
_exptl_absorpt_coefficient_mu 2.206
_exptl_absorpt_correction_T_max 0.876
_exptl_absorpt_correction_T_min 0.809
_exptl_absorpt_correction_type multi-scan
_exptl_absorpt_process_details 'SADABS, Sheldrick, 1996'
_exptl_crystal_colour colorless
_exptl_crystal_density_diffrn 1.801
_exptl_crystal_density_method 'not measured'
_exptl_crystal_description block
_exptl_crystal_F_000 1580
_exptl_crystal_size_max 0.1
_exptl_crystal_size_mid 0.08
_exptl_crystal_size_min 0.06
_refine_diff_density_max 1.561
_refine_diff_density_min -0.486
_refine_diff_density_rms 0.100
_refine_ls_extinction_method none
_refine_ls_goodness_of_fit_ref 1.032
_refine_ls_hydrogen_treatment mixed
_refine_ls_matrix_type full
_refine_ls_number_parameters 489
_refine_ls_number_reflns 5924
_refine_ls_number_restraints 0
_refine_ls_restrained_S_all 1.032
_refine_ls_R_factor_all 0.0363
_refine_ls_R_factor_gt 0.0296
_refine_ls_shift/su_max 0.009
_refine_ls_shift/su_mean 0.000
_refine_ls_structure_factor_coef Fsqd
_refine_ls_weighting_details 'calc w=1/[\s^2^(Fo^2^)+(0.0502P)^2^+3.3582P] where P=(Fo^2^+2Fc^2^)/3'
_refine_ls_weighting_scheme calc
_refine_ls_wR_factor_gt 0.0822
_refine_ls_wR_factor_ref 0.0860
_reflns_number_gt 5118
_reflns_number_total 5935
_reflns_threshold_expression >2sigma(I)
_cod_data_source_file c3cc48764d.txt
_cod_data_source_block eu
_cod_original_sg_symbol_H-M P21/n
_cod_original_formula_sum 'C28 H25 Eu N2 O17 '
_cod_database_code 7125613

loop_
_symmetry_equiv_pos_as_xyz
'x, y, z'
'-x+1/2, y+1/2, -z+1/2'
'-x, -y, -z'
'x-1/2, -y-1/2, z-1/2'

loop_
_atom_site_label
_atom_site_type_symbol
_atom_site_fract_x
_atom_site_fract_y
_atom_site_fract_z
_atom_site_U_iso_or_equiv
_atom_site_adp_type
_atom_site_occupancy
_atom_site_symmetry_multiplicity
_atom_site_calc_flag
Eu1 Eu 0.532719(11) 0.588610(14) 0.364953(11) 0.02151(8) Uani 1 1 d
N1 N 0.6777(2) 0.0060(3) 0.6156(2) 0.0290(7) Uani 1 1 d
N2 N 0.5078(2) 0.8041(3) -0.0839(2) 0.0283(7) Uani 1 1 d
O1 O 0.8034(3) 0.1949(3) 0.3152(3) 0.0687(12) Uani 1 1 d
OW1 O 0.8122(3) 0.3668(4) 0.1703(3) 0.0820(14) Uani 1 1 d
O2 O 0.8499(3) 0.0413(3) 0.3791(3) 0.0612(11) Uani 1 1 d
OW2 O 0.7876(3) 0.4576(4) 0.3173(3) 0.0870(14) Uani 1 1 d
O3 O 0.6216(2) 0.8932(3) 0.0085(2) 0.0577(10) Uani 1 1 d
OW3 O 0.4188(2) 0.4489(3) 0.3563(2) 0.0468(8) Uani 1 1 d
O4 O 0.5762(3) -0.1017(3) 0.5267(2) 0.0563(10) Uani 1 1 d
OW4 O 0.5606(2) 0.4733(2) 0.2497(2) 0.0482(8) Uani 1 1 d
O5 O 0.68738(18) 0.6209(2) 0.38042(18) 0.0328(6) Uani 1 1 d
OW5 O 0.54381(19) 0.7835(2) 0.37669(18) 0.0366(7) Uani 1 1 d
O6 O 0.4159(2) 0.7319(2) -0.20672(19) 0.0406(7) Uani 1 1 d
O7 O 0.4571(2) 0.6316(3) 0.4688(2) 0.0432(8) Uani 1 1 d
O8 O 0.6050(2) 0.4269(2) 0.4286(2) 0.0359(7) Uani 1 1 d
O9 O 0.7668(2) 0.0888(3) 0.7326(2) 0.0507(9) Uani 1 1 d
O10 O 0.65671(18) 0.6417(3) 0.50975(19) 0.0383(7) Uani 1 1 d
O11 O 0.40291(19) 0.6519(3) 0.24165(18) 0.0383(7) Uani 1 1 d
O12 O 0.53740(17) 0.6799(2) 0.22633(17) 0.0295(6) Uani 1 1 d
C1 C 0.8019(3) 0.1187(4) 0.3718(3) 0.0416(11) Uani 1 1 d
C2 C 0.6353(3) -0.1476(3) 0.6803(3) 0.0330(9) Uani 1 1 d
H2 H 0.656(3) -0.197(4) 0.675(3) 0.042(15) Uiso 1 1 d
C3 C 0.7353(3) 0.0634(3) 0.4922(3) 0.0317(9) Uani 1 1 d
H3 H 0.755(3) -0.006(4) 0.493(3) 0.031(11) Uiso 1 1 d
C4 C 0.5692(3) -0.0004(3) 0.7856(3) 0.0321(9) Uani 1 1 d
H4 H 0.551(4) 0.059(5) 0.796(4) 0.060(17) Uiso 1 1 d
C5 C 0.5147(3) 0.9459(3) -0.2757(3) 0.0304(8) Uani 1 1 d
H5 H 0.461(3) 0.969(3) -0.304(3) 0.032(11) Uiso 1 1 d
C6 C 0.6344(3) 0.8376(4) -0.1364(3) 0.0341(10) Uani 1 1 d
H6 H 0.678(3) 0.808(4) -0.119(3) 0.040(14) Uiso 1 1 d
C7 C 0.6959(2) 0.2352(3) 0.4263(2) 0.0269(8) Uani 1 1 d
H7 H 0.699(3) 0.285(3) 0.383(3) 0.026(10) Uiso 1 1 d
C8 C 0.7210(3) 0.0139(4) 0.7026(3) 0.0337(9) Uani 1 1 d
C9 C 0.3619(3) 0.8288(3) -0.0566(3) 0.0298(8) Uani 1 1 d
H9 H 0.346(2) 0.860(3) -0.109(3) 0.018(9) Uiso 1 1 d
C10 C 0.5471(3) 0.8381(3) -0.2935(3) 0.0295(8) Uani 1 1 d
H10 H 0.513(3) 0.800(4) -0.332(3) 0.038(13) Uiso 1 1 d
C11 C 0.5913(3) 0.8514(4) -0.0604(3) 0.0365(10) Uani 1 1 d
C12 C 0.6449(2) 0.2555(3) 0.4864(2) 0.0248(8) Uani 1 1 d
C13 C 0.6554(3) -0.0541(4) 0.8254(3) 0.0321(9) Uani 1 1 d
H13 H 0.688(3) -0.014(3) 0.861(3) 0.031(12) Uiso 1 1 d
C14 C 0.4778(3) 0.7514(3) 0.0548(3) 0.0307(9) Uani 1 1 d
H14 H 0.534(3) 0.730(3) 0.070(3) 0.027(10) Uiso 1 1 d
C15 C 0.7412(3) 0.1399(3) 0.4298(3) 0.0302(8) Uani 1 1 d
C16 C 0.7100(3) 0.6456(3) 0.4618(3) 0.0309(8) Uani 1 1 d
C17 C 0.3321(3) 0.7702(3) 0.0795(2) 0.0270(8) Uani 1 1 d
H17 H 0.290(2) 0.763(3) 0.109(2) 0.022(10) Uiso 1 1 d
C18 C 0.4486(2) 0.7953(3) -0.0271(2) 0.0272(8) Uani 1 1 d
C19 C 0.4875(3) 0.7659(3) -0.1699(2) 0.0283(8) Uani 1 1 d
C20 C 0.5679(3) 0.7765(3) -0.2059(3) 0.0305(9) Uani 1 1 d
H20 H 0.589(3) 0.714(3) -0.213(3) 0.022(10) Uiso 1 1 d
C22 C 0.6396(3) 0.1793(3) 0.5489(2) 0.0255(8) Uani 1 1 d
H22 H 0.612(3) 0.190(3) 0.587(3) 0.017(10) Uiso 1 1 d
C23 C 0.6997(3) -0.0836(4) 0.7504(3) 0.0356(10) Uani 1 1 d
H23 H 0.746(4) -0.112(4) 0.772(3) 0.044(14) Uiso 1 1 d
C24 C 0.5948(2) 0.3585(3) 0.4819(2) 0.0255(8) Uani 1 1 d
C25 C 0.3034(2) 0.8165(3) -0.0030(3) 0.0273(8) Uani 1 1 d
C26 C 0.6239(3) -0.0841(3) 0.5970(3) 0.0335(9) Uani 1 1 d
C27 C 0.6843(3) 0.0849(3) 0.5508(3) 0.0272(8) Uani 1 1 d
C28 C 0.4541(3) 0.6864(3) 0.1973(2) 0.0272(8) Uani 1 1 d
C29 C 0.4192(2) 0.7373(3) 0.1089(2) 0.0265(8) Uani 1 1 d

loop_
_atom_site_aniso_label
_atom_site_aniso_U_11
_atom_site_aniso_U_22
_atom_site_aniso_U_33
_atom_site_aniso_U_23
_atom_site_aniso_U_13
_atom_site_aniso_U_12
Eu1 0.02149(11) 0.02638(11) 0.01793(11) 0.00256(7) 0.00724(7) 0.00066(7)
N1 0.0324(17) 0.0292(17) 0.0296(17) 0.0078(14) 0.0157(15) 0.0014(14)
N2 0.0246(16) 0.0408(19) 0.0215(16) 0.0077(14) 0.0093(13) 0.0025(14)
O1 0.095(3) 0.063(2) 0.072(3) 0.030(2) 0.066(2) 0.031(2)
OW1 0.091(3) 0.084(3) 0.083(3) 0.010(3) 0.045(3) 0.033(3)
O2 0.076(3) 0.045(2) 0.081(3) 0.0117(19) 0.056(2) 0.0194(19)
OW2 0.105(4) 0.086(3) 0.065(3) -0.015(2) 0.011(3) 0.027(3)
O3 0.045(2) 0.099(3) 0.0281(18) -0.0031(18) 0.0074(15) -0.0217(19)
OW3 0.0402(17) 0.060(2) 0.0360(17) 0.0150(15) 0.0002(14) -0.0192(16)
O4 0.094(3) 0.050(2) 0.0286(18) -0.0097(14) 0.0220(19) -0.0264(19)
OW4 0.078(2) 0.0374(17) 0.0362(17) -0.0057(14) 0.0271(17) -0.0006(16)
O5 0.0245(14) 0.0460(16) 0.0271(14) -0.0050(12) 0.0049(12) -0.0055(12)
OW5 0.0465(17) 0.0318(15) 0.0327(15) -0.0025(12) 0.0121(14) -0.0017(13)
O6 0.0452(18) 0.0446(17) 0.0359(16) -0.0085(14) 0.0177(14) -0.0141(15)
O7 0.0524(19) 0.0427(17) 0.0449(18) 0.0109(15) 0.0317(16) 0.0168(15)
O8 0.0377(16) 0.0350(16) 0.0402(17) 0.0152(13) 0.0193(14) 0.0115(12)
O9 0.0393(18) 0.065(2) 0.0405(19) 0.0161(16) -0.0033(15) -0.0196(16)
O10 0.0255(14) 0.0571(19) 0.0337(16) 0.0000(14) 0.0100(12) -0.0064(14)
O11 0.0295(15) 0.0583(19) 0.0291(15) 0.0164(14) 0.0112(12) -0.0016(14)
O12 0.0245(13) 0.0431(16) 0.0224(13) 0.0070(11) 0.0082(11) 0.0029(12)
C1 0.047(3) 0.040(2) 0.047(3) 0.001(2) 0.029(2) 0.004(2)
C2 0.045(2) 0.023(2) 0.039(2) 0.0034(17) 0.026(2) 0.0069(19)
C3 0.035(2) 0.026(2) 0.037(2) 0.0031(17) 0.0157(19) 0.0044(17)
C4 0.037(2) 0.027(2) 0.037(2) -0.0006(18) 0.0176(19) 0.0036(18)
C5 0.027(2) 0.034(2) 0.031(2) 0.0087(17) 0.0101(17) 0.0050(17)
C6 0.022(2) 0.052(3) 0.028(2) 0.0158(19) 0.0073(17) 0.0094(19)
C7 0.0276(19) 0.032(2) 0.0254(19) 0.0004(16) 0.0147(16) -0.0038(16)
C8 0.0211(18) 0.045(2) 0.035(2) 0.0152(19) 0.0083(17) 0.0017(18)
C9 0.029(2) 0.040(2) 0.0203(19) 0.0048(16) 0.0061(16) 0.0027(17)
C10 0.037(2) 0.029(2) 0.025(2) -0.0014(16) 0.0114(18) -0.0056(17)
C11 0.027(2) 0.058(3) 0.024(2) 0.0133(19) 0.0053(17) 0.0015(19)
C12 0.0214(17) 0.031(2) 0.0226(18) 0.0018(15) 0.0065(14) -0.0010(15)
C13 0.027(2) 0.045(2) 0.024(2) 0.0008(18) 0.0053(17) -0.0084(19)
C14 0.0235(19) 0.043(2) 0.027(2) 0.0077(17) 0.0078(16) 0.0044(17)
C15 0.034(2) 0.031(2) 0.031(2) 0.0016(17) 0.0187(18) -0.0001(17)
C16 0.0248(19) 0.034(2) 0.033(2) 0.0009(17) 0.0067(17) -0.0012(16)
C17 0.0250(18) 0.035(2) 0.0227(18) 0.0024(16) 0.0088(15) -0.0029(16)
C18 0.0247(18) 0.036(2) 0.0238(19) 0.0046(16) 0.0108(15) 0.0021(16)
C19 0.039(2) 0.0240(18) 0.0253(19) 0.0058(15) 0.0154(17) 0.0033(17)
C20 0.038(2) 0.024(2) 0.037(2) 0.0062(17) 0.0228(18) 0.0072(17)
C22 0.0252(19) 0.033(2) 0.0213(18) 0.0026(15) 0.0119(16) 0.0010(16)
C23 0.022(2) 0.048(3) 0.039(2) 0.020(2) 0.0116(18) 0.0093(18)
C24 0.0235(18) 0.031(2) 0.0229(18) 0.0021(15) 0.0082(15) 0.0008(15)
C25 0.0213(18) 0.033(2) 0.028(2) -0.0004(16) 0.0066(15) 0.0004(15)
C26 0.047(3) 0.032(2) 0.029(2) -0.0011(17) 0.023(2) -0.0014(18)
C27 0.0271(19) 0.030(2) 0.0263(19) 0.0077(15) 0.0093(16) -0.0007(15)
C28 0.030(2) 0.030(2) 0.0223(18) 0.0020(15) 0.0072(16) 0.0007(16)
C29 0.0282(19) 0.032(2) 0.0201(17) 0.0039(15) 0.0079(15) -0.0008(16)

loop_
_atom_type_symbol
_atom_type_description
_atom_type_scat_dispersion_real
_atom_type_scat_dispersion_imag
_atom_type_scat_source
C C 0.0033 0.0016 'International Tables Vol C Tables 4.2.6.8 and 6.1.1.4'
H H 0.0000 0.0000 'International Tables Vol C Tables 4.2.6.8 and 6.1.1.4'
N N 0.0061 0.0033 'International Tables Vol C Tables 4.2.6.8 and 6.1.1.4'
O O 0.0106 0.0060 'International Tables Vol C Tables 4.2.6.8 and 6.1.1.4'
Eu Eu -0.1578 3.6682 'International Tables Vol C Tables 4.2.6.8 and 6.1.1.4'

loop_
_geom_angle_atom_site_label_1
_geom_angle_atom_site_label_2
_geom_angle_atom_site_label_3
_geom_angle
_geom_angle_site_symmetry_1
_geom_angle_site_symmetry_3
O7 Eu1 O5 124.35(11) . .
O7 Eu1 O8 99.99(10) . .
O5 Eu1 O8 75.24(10) . .
O7 Eu1 OW4 151.80(12) . .
O5 Eu1 OW4 79.69(11) . .
O8 Eu1 OW4 69.89(11) . .
O7 Eu1 OW5 75.55(10) . .
O5 Eu1 OW5 76.87(10) . .
O8 Eu1 OW5 142.13(10) . .
OW4 Eu1 OW5 128.81(10) . .
O7 Eu1 O12 130.03(10) . .
O5 Eu1 O12 76.56(9) . .
O8 Eu1 O12 129.97(9) . .
OW4 Eu1 O12 64.97(10) . .
OW5 Eu1 O12 65.60(9) . .
O7 Eu1 OW3 73.89(12) . .
O5 Eu1 OW3 144.56(11) . .
O8 Eu1 OW3 71.42(11) . .
OW4 Eu1 OW3 77.92(12) . .
OW5 Eu1 OW3 138.34(11) . .
O12 Eu1 OW3 117.01(10) . .
O7 Eu1 O11 90.87(10) . .
O5 Eu1 O11 127.86(9) . .
O8 Eu1 O11 140.84(11) . .
OW4 Eu1 O11 82.85(11) . .
OW5 Eu1 O11 77.00(10) . .
O12 Eu1 O11 51.60(8) . .
OW3 Eu1 O11 75.85(10) . .
O7 Eu1 O10 74.26(11) . .
O5 Eu1 O10 51.13(9) . .
O8 Eu1 O10 72.14(11) . .
OW4 Eu1 O10 123.66(11) . .
OW5 Eu1 O10 70.48(10) . .
O12 Eu1 O10 117.32(9) . .
OW3 Eu1 O10 125.58(9) . .
O11 Eu1 O10 146.64(11) . .
O7 Eu1 C28 111.57(11) . .
O5 Eu1 C28 102.34(10) . .
O8 Eu1 C28 141.67(10) . .
OW4 Eu1 C28 72.06(11) . .
OW5 Eu1 C28 69.55(10) . .
O12 Eu1 C28 25.88(10) . .
OW3 Eu1 C28 96.45(10) . .
O11 Eu1 C28 25.72(9) . .
O10 Eu1 C28 136.23(10) . .
O7 Eu1 C16 99.06(12) . .
O5 Eu1 C16 25.70(10) . .
O8 Eu1 C16 72.76(11) . .
OW4 Eu1 C16 102.55(12) . .
OW5 Eu1 C16 70.97(11) . .
O12 Eu1 C16 96.78(10) . .
OW3 Eu1 C16 141.48(11) . .
O11 Eu1 C16 142.66(10) . .
O10 Eu1 C16 25.46(10) . .
C28 Eu1 C16 120.67(11) . .
C8 N1 C26 113.2(3) . .
C8 N1 C27 123.3(3) . .
C26 N1 C27 123.5(3) . .
C19 N2 C11 112.4(3) . .
C19 N2 C18 122.9(3) . .
C11 N2 C18 124.6(3) . .
C16 O5 Eu1 99.8(2) . .
C24 O7 Eu1 168.7(3) 3_666 .
C24 O8 Eu1 137.7(3) . .
C16 O10 Eu1 87.0(2) . .
C28 O11 Eu1 91.9(2) . .
C28 O12 Eu1 95.7(2) . .
O2 C1 O1 122.6(4) . .
O2 C1 C15 123.6(4) . .
O1 C1 C15 113.7(4) . .
C26 C2 C23 105.3(3) . .
C26 C2 C10 111.7(4) . 1_546
C23 C2 C10 110.1(3) . 1_546
C27 C3 C15 118.6(4) . .
C5 C4 C13 115.5(4) 1_546 .
C4 C5 C10 114.7(4) 1_564 .
C11 C6 C20 105.5(3) . .
C11 C6 C13 112.1(4) . 1_564
C20 C6 C13 109.8(3) . 1_564
C15 C7 C12 119.9(3) . .
O9 C8 N1 123.2(4) . .
O9 C8 C23 128.3(4) . .
N1 C8 C23 108.5(4) . .
C18 C9 C25 119.6(4) . .
C5 C10 C2 107.9(3) . 1_564
C5 C10 C20 107.3(3) . .
C2 C10 C20 106.8(3) 1_564 .
O3 C11 N2 124.5(4) . .
O3 C11 C6 127.6(4) . .
N2 C11 C6 107.8(4) . .
C22 C12 C7 119.4(3) . .
C22 C12 C24 120.6(3) . .
C7 C12 C24 119.9(3) . .
C4 C13 C23 108.1(3) . .
C4 C13 C6 107.8(3) . 1_546
C23 C13 C6 104.8(4) . 1_546
C18 C14 C29 120.1(4) . .
C7 C15 C3 120.5(4) . .
C7 C15 C1 121.6(4) . .
C3 C15 C1 117.8(4) . .
O10 C16 O5 121.9(4) . .
O10 C16 C25 121.1(4) . 4_676
O5 C16 C25 116.9(3) . 4_676
O10 C16 Eu1 67.5(2) . .
O5 C16 Eu1 54.49(19) . .
C25 C16 Eu1 170.0(3) 4_676 .
C29 C17 C25 120.2(3) . .
C14 C18 C9 120.8(3) . .
C14 C18 N2 119.7(3) . .
C9 C18 N2 119.5(3) . .
O6 C19 N2 123.7(3) . .
O6 C19 C20 127.7(4) . .
N2 C19 C20 108.5(3) . .
C19 C20 C6 105.2(3) . .
C19 C20 C10 111.4(3) . .
C6 C20 C10 110.2(3) . .
C27 C22 C12 119.8(4) . .
C8 C23 C2 104.8(4) . .
C8 C23 C13 111.9(4) . .
C2 C23 C13 109.8(3) . .
O8 C24 O7 123.8(4) . 3_666
O8 C24 C12 118.7(3) . .
O7 C24 C12 117.4(3) 3_666 .
C17 C25 C9 119.9(4) . .
C17 C25 C16 122.6(3) . 4_575
C9 C25 C16 117.5(3) . 4_575
O4 C26 N1 123.5(4) . .
O4 C26 C2 128.3(4) . .
N1 C26 C2 108.1(4) . .
C22 C27 C3 121.7(4) . .
C22 C27 N1 119.3(3) . .
C3 C27 N1 119.0(3) . .
O11 C28 O12 120.7(3) . .
O11 C28 C29 121.4(3) . .
O12 C28 C29 117.9(3) . .
O11 C28 Eu1 62.3(2) . .
O12 C28 Eu1 58.37(18) . .
C29 C28 Eu1 176.3(3) . .
C17 C29 C14 119.3(3) . .
C17 C29 C28 122.7(3) . .
C14 C29 C28 118.0(3) . .

loop_
_geom_bond_atom_site_label_1
_geom_bond_atom_site_label_2
_geom_bond_distance
_geom_bond_site_symmetry_2
Eu1 O7 2.287(3) .
Eu1 O5 2.391(3) .
Eu1 O8 2.415(3) .
Eu1 OW4 2.431(3) .
Eu1 OW5 2.456(3) .
Eu1 O12 2.468(3) .
Eu1 OW3 2.472(3) .
Eu1 O11 2.556(3) .
Eu1 O10 2.678(3) .
Eu1 C28 2.884(4) .
Eu1 C16 2.894(4) .
N1 C8 1.367(5) .
N1 C26 1.394(5) .
N1 C27 1.439(5) .
N2 C19 1.390(5) .
N2 C11 1.392(5) .
N2 C18 1.429(5) .
O1 C1 1.306(6) .
O2 C1 1.214(6) .
O3 C11 1.188(5) .
O4 C26 1.188(6) .
O5 C16 1.273(5) .
O6 C19 1.200(5) .
O7 C24 1.249(4) 3_666
O8 C24 1.233(4) .
O9 C8 1.203(5) .
O10 C16 1.246(5) .
O11 C28 1.252(5) .
O12 C28 1.265(5) .
C1 C15 1.482(5) .
C2 C26 1.500(6) .
C2 C23 1.521(7) .
C2 C10 1.533(6) 1_546
C3 C27 1.376(6) .
C3 C15 1.388(6) .
C4 C5 1.303(6) 1_546
C4 C13 1.494(6) .
C5 C4 1.303(6) 1_564
C5 C10 1.494(6) .
C6 C11 1.509(6) .
C6 C20 1.514(6) .
C6 C13 1.551(6) 1_564
C7 C15 1.383(6) .
C7 C12 1.392(5) .
C8 C23 1.513(6) .
C9 C18 1.379(5) .
C9 C25 1.385(5) .
C10 C2 1.533(6) 1_564
C10 C20 1.538(5) .
C12 C22 1.384(5) .
C12 C24 1.503(5) .
C13 C23 1.543(6) .
C13 C6 1.551(6) 1_546
C14 C18 1.367(5) .
C14 C29 1.396(5) .
C16 C25 1.499(5) 4_676
C17 C29 1.382(5) .
C17 C25 1.388(5) .
C19 C20 1.496(5) .
C22 C27 1.370(5) .
C24 O7 1.249(4) 3_666
C25 C16 1.499(5) 4_575
C28 C29 1.500(5) .
